data_7151142
loop_
_publ_author_name
'Goh, Yit Wooi'
'White, Jonathan M.'

_publ_section_title
;
 Structures of oxygenated cyclohexa-1,3-diene-maleic anyhydride
 cycloadducts. Structural evidence suggests a stepwise
 retro-Diels-Alder reaction.
;
_journal_issue 15
_journal_name_full 'Organic &amp; biomolecular chemistry'
_journal_page_first 2354
_journal_page_last 2356
_journal_paper_doi 10.1039/b707643f
_journal_volume 5
_journal_year 2007
_chemical_formula_sum 'C12 H14 O5'
_chemical_formula_weight 238.23
_chemical_name_systematic
;
?
;
_space_group_IT_number 14
_symmetry_cell_setting monoclinic
_symmetry_space_group_name_Hall '-P 2ybc'
_symmetry_space_group_name_H-M 'P 1 21/c 1'
_atom_sites_solution_hydrogens geom
_atom_sites_solution_primary direct
_atom_sites_solution_secondary difmap
_audit_creation_method SHELXL-97
_cell_angle_alpha 90.00
_cell_angle_beta 97.041(2)
_cell_angle_gamma 90.00
_cell_formula_units_Z 4
_cell_length_a 7.6323(8)
_cell_length_b 8.5174(9)
_cell_length_c 17.5020(19)
_cell_measurement_reflns_used 1503
_cell_measurement_temperature 130(2)
_cell_measurement_theta_max 26.75
_cell_measurement_theta_min 2.35
_cell_volume 1129.2(2)
_computing_cell_refinement 'Bruker SMART'
_computing_data_collection 'Bruker SMART'
_computing_data_reduction 'Bruker SAINT'
_computing_molecular_graphics 'Bruker SHELXTL'
_computing_publication_material 'Bruker SHELXTL'
_computing_structure_refinement 'Bruker SHELXTL'
_computing_structure_solution 'Bruker SHELXTL'
_diffrn_ambient_temperature 293(2)
_diffrn_measured_fraction_theta_full 0.986
_diffrn_measured_fraction_theta_max 0.986
_diffrn_measurement_device_type 'CCD area detector'
_diffrn_measurement_method 'phi and omega scans'
_diffrn_radiation_monochromator graphite
_diffrn_radiation_source 'fine-focus sealed tube'
_diffrn_radiation_type MoK\a
_diffrn_radiation_wavelength 0.71073
_diffrn_reflns_av_R_equivalents 0.0396
_diffrn_reflns_av_sigmaI/netI 0.0570
_diffrn_reflns_limit_h_max 9
_diffrn_reflns_limit_h_min -7
_diffrn_reflns_limit_k_max 11
_diffrn_reflns_limit_k_min -11
_diffrn_reflns_limit_l_max 17
_diffrn_reflns_limit_l_min -22
_diffrn_reflns_number 6782
_diffrn_reflns_theta_full 27.52
_diffrn_reflns_theta_max 27.52
_diffrn_reflns_theta_min 2.35
_exptl_absorpt_coefficient_mu 0.110
_exptl_absorpt_correction_type none
_exptl_crystal_colour colorless
_exptl_crystal_density_diffrn 1.401
_exptl_crystal_density_method 'not measured'
_exptl_crystal_description block
_exptl_crystal_F_000 504
_exptl_crystal_size_max 0.20
_exptl_crystal_size_mid 0.15
_exptl_crystal_size_min 0.10
_refine_diff_density_max 0.285
_refine_diff_density_min -0.184
_refine_diff_density_rms 0.046
_refine_ls_extinction_method none
_refine_ls_goodness_of_fit_ref 0.959
_refine_ls_hydrogen_treatment mixed
_refine_ls_matrix_type full
_refine_ls_number_parameters 156
_refine_ls_number_reflns 2556
_refine_ls_number_restraints 0
_refine_ls_restrained_S_all 0.959
_refine_ls_R_factor_all 0.0725
_refine_ls_R_factor_gt 0.0484
_refine_ls_shift/su_max 0.002
_refine_ls_shift/su_mean 0.000
_refine_ls_structure_factor_coef Fsqd
_refine_ls_weighting_details 'calc w=1/[\s^2^(Fo^2^)+(0.0457P)^2^+0.0000P] where P=(Fo^2^+2Fc^2^)/3'
_refine_ls_weighting_scheme calc
_refine_ls_wR_factor_gt 0.0965
_refine_ls_wR_factor_ref 0.1051
_reflns_number_gt 1798
_reflns_number_total 2556
_reflns_threshold_expression >2sigma(I)
_cod_data_source_file b707643f.txt
_cod_data_source_block jmwrg16
_cod_depositor_comments
;
The following automatic conversions were performed:
'_symmetry_cell_setting' value 'Monoclinic' changed to 'monoclinic'
according to '/home/saulius/struct/CIF-dictionaries/cif_core.dic'
dictionary named 'cif_core.dic' version 2.4.1 from 2010-06-29.

Automatic conversion script
Id: cif_fix_enum 1527 2010-12-29 10:47:43Z saulius 
;
_cod_original_sg_symbol_H-M 'P2(1)/c '
_cod_database_code 7151142

loop_
_symmetry_equiv_pos_as_xyz
'x, y, z'
'-x, y+1/2, -z+1/2'
'-x, -y, -z'
'x, -y-1/2, z-1/2'

loop_
_atom_site_label
_atom_site_type_symbol
_atom_site_fract_x
_atom_site_fract_y
_atom_site_fract_z
_atom_site_U_iso_or_equiv
_atom_site_adp_type
_atom_site_occupancy
_atom_site_symmetry_multiplicity
_atom_site_calc_flag
_atom_site_refinement_flags
_atom_site_disorder_assembly
_atom_site_disorder_group
C1 C 1.0954(2) 0.20955(19) 0.22062(11) 0.0243(4) Uani 1 1 d . . .
C2 C 0.9189(2) 0.13241(18) 0.20833(10) 0.0226(4) Uani 1 1 d . . .
H2 H 0.9154 0.0435 0.2436 0.027 Uiso 1 1 calc R . .
C3 C 0.7633(2) 0.2489(2) 0.21768(9) 0.0231(4) Uani 1 1 d . . .
C4 C 0.7542(2) 0.36929(19) 0.15438(10) 0.0239(4) Uani 1 1 d . . .
H4 H 0.7639 0.4766 0.1638 0.029 Uiso 1 1 calc R . .
C5 C 0.7310(2) 0.3089(2) 0.08370(10) 0.0243(4) Uani 1 1 d . . .
C6 C 0.7258(2) 0.13245(19) 0.08029(10) 0.0245(4) Uani 1 1 d . . .
H6 H 0.7113 0.0945 0.0270 0.029 Uiso 1 1 calc R . .
C7 C 0.8999(2) 0.07414(19) 0.12497(10) 0.0226(4) Uani 1 1 d . . .
H7 H 0.9055 -0.0408 0.1236 0.027 Uiso 1 1 calc R . .
C8 C 1.0578(2) 0.14439(19) 0.09313(11) 0.0264(4) Uani 1 1 d . . .
C9 C 0.5950(2) 0.1470(2) 0.20613(10) 0.0292(4) Uani 1 1 d . . .
H9A H 0.4926 0.2109 0.2127 0.035 Uiso 1 1 calc R . .
H9B H 0.6031 0.0637 0.2442 0.035 Uiso 1 1 calc R . .
C10 C 0.5747(2) 0.0755(2) 0.12422(10) 0.0294(4) Uani 1 1 d . . .
H10A H 0.5769 -0.0381 0.1276 0.035 Uiso 1 1 calc R . .
H10B H 0.4621 0.1067 0.0966 0.035 Uiso 1 1 calc R . .
C11 C 0.7762(3) 0.2436(2) 0.35614(10) 0.0359(5) Uani 1 1 d . . .
H11A H 0.6575 0.2065 0.3564 0.054 Uiso 1 1 calc R . .
H11B H 0.8083 0.3086 0.4005 0.054 Uiso 1 1 calc R . .
H11C H 0.8553 0.1558 0.3574 0.054 Uiso 1 1 calc R . .
C12 C 0.7290(3) 0.5497(2) 0.01749(12) 0.0406(5) Uani 1 1 d . . .
H12A H 0.6425 0.5919 0.0473 0.061 Uiso 1 1 calc R . .
H12B H 0.7100 0.5916 -0.0338 0.061 Uiso 1 1 calc R . .
H12C H 0.8450 0.5779 0.0410 0.061 Uiso 1 1 calc R . .
O1 O 1.17726(15) 0.25907(14) 0.27825(7) 0.0306(3) Uani 1 1 d . . .
O2 O 1.09645(17) 0.14387(15) 0.02926(7) 0.0353(3) Uani 1 1 d . . .
O4 O 1.16566(15) 0.22065(13) 0.15137(7) 0.0277(3) Uani 1 1 d . . .
O5 O 0.78731(16) 0.33278(14) 0.28804(7) 0.0277(3) Uani 1 1 d . . .
O6 O 0.71330(16) 0.38215(14) 0.01444(7) 0.0316(3) Uani 1 1 d . . .

loop_
_atom_site_aniso_label
_atom_site_aniso_U_11
_atom_site_aniso_U_22
_atom_site_aniso_U_33
_atom_site_aniso_U_23
_atom_site_aniso_U_13
_atom_site_aniso_U_12
C1 0.0254(9) 0.0177(8) 0.0293(11) 0.0008(8) 0.0016(8) 0.0058(7)
C2 0.0254(9) 0.0178(8) 0.0247(10) 0.0013(7) 0.0032(7) -0.0001(7)
C3 0.0232(9) 0.0243(8) 0.0218(10) -0.0037(7) 0.0023(7) 0.0008(7)
C4 0.0229(9) 0.0186(8) 0.0296(10) -0.0014(8) 0.0011(7) 0.0024(7)
C5 0.0232(9) 0.0239(9) 0.0249(10) 0.0029(8) -0.0008(7) 0.0018(8)
C6 0.0267(10) 0.0240(9) 0.0226(10) -0.0037(8) 0.0031(7) -0.0013(7)
C7 0.0244(9) 0.0179(8) 0.0258(10) 0.0000(7) 0.0049(7) -0.0004(7)
C8 0.0291(10) 0.0199(9) 0.0303(11) -0.0006(8) 0.0046(8) 0.0030(8)
C9 0.0244(10) 0.0323(10) 0.0317(11) 0.0005(8) 0.0066(8) -0.0019(8)
C10 0.0242(10) 0.0290(9) 0.0346(11) -0.0040(9) 0.0016(8) -0.0024(8)
C11 0.0420(12) 0.0413(11) 0.0255(11) -0.0010(9) 0.0086(9) -0.0032(9)
C12 0.0520(13) 0.0291(10) 0.0386(12) 0.0104(9) -0.0034(10) -0.0038(10)
O1 0.0291(7) 0.0290(7) 0.0324(8) -0.0048(6) -0.0017(6) 0.0018(6)
O2 0.0406(8) 0.0348(7) 0.0329(8) -0.0039(6) 0.0143(6) -0.0069(6)
O4 0.0242(7) 0.0288(7) 0.0306(8) -0.0020(6) 0.0050(5) -0.0028(5)
O5 0.0337(7) 0.0289(7) 0.0212(7) -0.0031(5) 0.0056(5) 0.0005(6)
O6 0.0414(8) 0.0274(7) 0.0250(7) 0.0038(6) -0.0005(6) 0.0012(6)

loop_
_atom_type_symbol
_atom_type_description
_atom_type_scat_dispersion_real
_atom_type_scat_dispersion_imag
_atom_type_scat_source
C C 0.0033 0.0016 'International Tables Vol C Tables 4.2.6.8 and 6.1.1.4'
H H 0.0000 0.0000 'International Tables Vol C Tables 4.2.6.8 and 6.1.1.4'
O O 0.0106 0.0060 'International Tables Vol C Tables 4.2.6.8 and 6.1.1.4'

loop_
_geom_angle_atom_site_label_1
_geom_angle_atom_site_label_2
_geom_angle_atom_site_label_3
_geom_angle
_geom_angle_site_symmetry_1
_geom_angle_site_symmetry_3
_geom_angle_publ_flag
O1 C1 O4 119.65(16) . . ?
O1 C1 C2 130.28(17) . . ?
O4 C1 C2 110.07(14) . . ?
C1 C2 C7 104.98(14) . . ?
C1 C2 C3 112.81(13) . . ?
C7 C2 C3 108.65(13) . . ?
C1 C2 H2 110.1 . . ?
C7 C2 H2 110.1 . . ?
C3 C2 H2 110.1 . . ?
O5 C3 C4 106.60(13) . . ?
O5 C3 C9 114.48(14) . . ?
C4 C3 C9 108.89(13) . . ?
O5 C3 C2 112.99(13) . . ?
C4 C3 C2 108.73(14) . . ?
C9 C3 C2 105.01(13) . . ?
C5 C4 C3 114.19(15) . . ?
C5 C4 H4 122.9 . . ?
C3 C4 H4 122.9 . . ?
C4 C5 O6 129.84(16) . . ?
C4 C5 C6 115.00(16) . . ?
O6 C5 C6 115.16(15) . . ?
C5 C6 C7 106.57(13) . . ?
C5 C6 C10 108.19(14) . . ?
C7 C6 C10 107.31(14) . . ?
C5 C6 H6 111.5 . . ?
C7 C6 H6 111.5 . . ?
C10 C6 H6 111.5 . . ?
C8 C7 C2 103.68(13) . . ?
C8 C7 C6 111.27(14) . . ?
C2 C7 C6 110.75(13) . . ?
C8 C7 H7 110.3 . . ?
C2 C7 H7 110.3 . . ?
C6 C7 H7 110.3 . . ?
O2 C8 O4 119.85(16) . . ?
O2 C8 C7 130.16(17) . . ?
O4 C8 C7 109.98(15) . . ?
C3 C9 C10 109.26(14) . . ?
C3 C9 H9A 109.8 . . ?
C10 C9 H9A 109.8 . . ?
C3 C9 H9B 109.8 . . ?
C10 C9 H9B 109.8 . . ?
H9A C9 H9B 108.3 . . ?
C6 C10 C9 110.02(14) . . ?
C6 C10 H10A 109.7 . . ?
C9 C10 H10A 109.7 . . ?
C6 C10 H10B 109.7 . . ?
C9 C10 H10B 109.7 . . ?
H10A C10 H10B 108.2 . . ?
O5 C11 H11A 109.5 . . ?
O5 C11 H11B 109.5 . . ?
H11A C11 H11B 109.5 . . ?
O5 C11 H11C 109.5 . . ?
H11A C11 H11C 109.5 . . ?
H11B C11 H11C 109.5 . . ?
O6 C12 H12A 109.5 . . ?
O6 C12 H12B 109.5 . . ?
H12A C12 H12B 109.5 . . ?
O6 C12 H12C 109.5 . . ?
H12A C12 H12C 109.5 . . ?
H12B C12 H12C 109.5 . . ?
C1 O4 C8 110.56(13) . . ?
C3 O5 C11 116.36(13) . . ?
C5 O6 C12 115.25(14) . . ?

loop_
_geom_bond_atom_site_label_1
_geom_bond_atom_site_label_2
_geom_bond_distance
_geom_bond_site_symmetry_2
_geom_bond_publ_flag
C1 O1 1.1963(19) . ?
C1 O4 1.387(2) . ?
C1 C2 1.491(2) . ?
C2 C7 1.531(2) . ?
C2 C3 1.571(2) . ?
C2 H2 0.9800 . ?
C3 O5 1.4160(19) . ?
C3 C4 1.505(2) . ?
C3 C9 1.543(2) . ?
C4 C5 1.331(2) . ?
C4 H4 0.9300 . ?
C5 O6 1.355(2) . ?
C5 C6 1.505(2) . ?
C6 C7 1.540(2) . ?
C6 C10 1.541(2) . ?
C6 H6 0.9800 . ?
C7 C8 1.512(2) . ?
C7 H7 0.9800 . ?
C8 O2 1.190(2) . ?
C8 O4 1.390(2) . ?
C9 C10 1.548(2) . ?
C9 H9A 0.9700 . ?
C9 H9B 0.9700 . ?
C10 H10A 0.9700 . ?
C10 H10B 0.9700 . ?
C11 O5 1.424(2) . ?
C11 H11A 0.9600 . ?
C11 H11B 0.9600 . ?
C11 H11C 0.9600 . ?
C12 O6 1.433(2) . ?
C12 H12A 0.9600 . ?
C12 H12B 0.9600 . ?
C12 H12C 0.9600 . ?

loop_
_geom_torsion_atom_site_label_1
_geom_torsion_atom_site_label_2
_geom_torsion_atom_site_label_3
_geom_torsion_atom_site_label_4
_geom_torsion
_geom_torsion_site_symmetry_1
_geom_torsion_site_symmetry_2
_geom_torsion_site_symmetry_3
_geom_torsion_site_symmetry_4
_geom_torsion_publ_flag
O1 C1 C2 C7 -171.64(17) . . . . ?
O4 C1 C2 C7 8.37(17) . . . . ?
O1 C1 C2 C3 70.2(2) . . . . ?
O4 C1 C2 C3 -109.77(15) . . . . ?
C1 C2 C3 O5 -52.42(19) . . . . ?
C7 C2 C3 O5 -168.39(13) . . . . ?
C1 C2 C3 C4 65.72(18) . . . . ?
C7 C2 C3 C4 -50.25(17) . . . . ?
C1 C2 C3 C9 -177.86(14) . . . . ?
C7 C2 C3 C9 66.17(16) . . . . ?
O5 C3 C4 C5 -179.77(14) . . . . ?
C9 C3 C4 C5 -55.77(19) . . . . ?
C2 C3 C4 C5 58.13(19) . . . . ?
C3 C4 C5 O6 178.43(15) . . . . ?
C3 C4 C5 C6 -2.4(2) . . . . ?
C4 C5 C6 C7 -56.76(19) . . . . ?
O6 C5 C6 C7 122.54(15) . . . . ?
C4 C5 C6 C10 58.37(19) . . . . ?
O6 C5 C6 C10 -122.34(16) . . . . ?
C1 C2 C7 C8 -7.94(16) . . . . ?
C3 C2 C7 C8 112.98(14) . . . . ?
C1 C2 C7 C6 -127.37(14) . . . . ?
C3 C2 C7 C6 -6.45(18) . . . . ?
C5 C6 C7 C8 -55.76(18) . . . . ?
C10 C6 C7 C8 -171.47(14) . . . . ?
C5 C6 C7 C2 59.00(18) . . . . ?
C10 C6 C7 C2 -56.71(17) . . . . ?
C2 C7 C8 O2 -173.74(18) . . . . ?
C6 C7 C8 O2 -54.7(2) . . . . ?
C2 C7 C8 O4 5.30(17) . . . . ?
C6 C7 C8 O4 124.37(14) . . . . ?
O5 C3 C9 C10 174.29(14) . . . . ?
C4 C3 C9 C10 55.11(18) . . . . ?
C2 C3 C9 C10 -61.20(17) . . . . ?
C5 C6 C10 C9 -53.11(18) . . . . ?
C7 C6 C10 C9 61.52(17) . . . . ?
C3 C9 C10 C6 -1.5(2) . . . . ?
O1 C1 O4 C8 174.74(14) . . . . ?
C2 C1 O4 C8 -5.27(17) . . . . ?
O2 C8 O4 C1 178.93(15) . . . . ?
C7 C8 O4 C1 -0.22(17) . . . . ?
C4 C3 O5 C11 171.93(14) . . . . ?
C9 C3 O5 C11 51.5(2) . . . . ?
C2 C3 O5 C11 -68.70(18) . . . . ?
C4 C5 O6 C12 2.8(3) . . . . ?
C6 C5 O6 C12 -176.35(15) . . . . ?

loop_
_cod_related_entry_id
_cod_related_entry_database
_cod_related_entry_code
1 ChemSpider 21140982
